data_2228234
loop_
_publ_author_name
'Schurz, Christian M.'
'Schleid, Thomas'
'Meyer, Gerd'

_publ_section_title
;
 K~2~LaCl~5~
;
_journal_coeditor_code BT5401
_journal_issue 12
_journal_name_full 'Acta Crystallographica Section E'
_journal_page_first i78
_journal_paper_doi 10.1107/S1600536810045198
_journal_volume 66
_journal_year 2010
_chemical_formula_iupac 'K2 La Cl5'
_chemical_formula_sum 'Cl5 K2 La'
_chemical_formula_weight 394.36
_chemical_name_common 'Dipotassium Lanthanum(III) Pentachloride'
_chemical_name_systematic
;
dipotassium lanthanum pentachloride
;
_space_group_IT_number 62
_symmetry_cell_setting orthorhombic
_symmetry_space_group_name_Hall '-P 2ac 2n'
_symmetry_space_group_name_H-M 'P n m a'
_atom_sites_solution_primary direct
_atom_sites_solution_secondary difmap
_audit_creation_method SHELXL-97
_cell_angle_alpha 90.00
_cell_angle_beta 90.00
_cell_angle_gamma 90.00
_cell_formula_units_Z 4
_cell_length_a 12.7402(8)
_cell_length_b 8.8635(6)
_cell_length_c 8.0174(5)
_cell_measurement_temperature 293(2)
_cell_measurement_theta_max 32.98
_cell_measurement_theta_min 3.43
_cell_volume 905.35(10)
_computing_cell_refinement 'DIF4 (Stoe & Cie, 1992)'
_computing_data_collection 'DIF4 (Stoe & Cie, 1992)'
_computing_data_reduction 'REDU4 (Stoe & Cie, 1992)'
_computing_molecular_graphics 'DIAMOND (Brandenburg, 2006)'
_computing_publication_material 'SHELXL97 (Sheldrick, 2008)'
_computing_structure_refinement 'SHELXL97 (Sheldrick, 2008)'
_computing_structure_solution 'SHELXS97 (Sheldrick, 2008)'
_diffrn_ambient_temperature 293(2)
_diffrn_measured_fraction_theta_full 0.921
_diffrn_measured_fraction_theta_max 0.921
_diffrn_measurement_device_type 'Stoe IPDS-I'
_diffrn_measurement_method 'imaging plate detector system'
_diffrn_radiation_monochromator graphite
_diffrn_radiation_type MoK\a
_diffrn_radiation_wavelength 0.71073
_diffrn_reflns_av_R_equivalents 0.1389
_diffrn_reflns_av_sigmaI/netI 0.1066
_diffrn_reflns_limit_h_max 19
_diffrn_reflns_limit_h_min -19
_diffrn_reflns_limit_k_max 11
_diffrn_reflns_limit_k_min -11
_diffrn_reflns_limit_l_max 12
_diffrn_reflns_limit_l_min -12
_diffrn_reflns_number 12421
_diffrn_reflns_theta_full 32.93
_diffrn_reflns_theta_max 32.98
_diffrn_reflns_theta_min 3.43
_exptl_absorpt_coefficient_mu 7.021
_exptl_absorpt_correction_T_max 0.1853
_exptl_absorpt_correction_T_min 0.1062
_exptl_absorpt_correction_type numerical
_exptl_absorpt_process_details '(X-SHAPE; Stoe & Cie, 1999)'
_exptl_crystal_colour Colourless
_exptl_crystal_density_diffrn 2.893
_exptl_crystal_density_method 'not measured'
_exptl_crystal_description Bricks
_exptl_crystal_F_000 720
_exptl_crystal_size_max 0.33
_exptl_crystal_size_mid 0.28
_exptl_crystal_size_min 0.24
_refine_diff_density_max 1.579
_refine_diff_density_min -2.642
_refine_ls_extinction_coef 0.0094(12)
_refine_ls_extinction_expression F~c~^*^=kF~c~[1+0.001xF~c~^2^\l^3^/sin(2\q)]^-1/4^
_refine_ls_extinction_method 'SHELXL97 (Sheldrick, 2008)'
_refine_ls_goodness_of_fit_ref 0.901
_refine_ls_matrix_type full
_refine_ls_number_parameters 44
_refine_ls_number_reflns 1650
_refine_ls_number_restraints 0
_refine_ls_restrained_S_all 0.901
_refine_ls_R_factor_all 0.1136
_refine_ls_R_factor_gt 0.0592
_refine_ls_shift/su_max 0.004
_refine_ls_shift/su_mean 0.001
_refine_ls_structure_factor_coef Fsqd
_refine_ls_weighting_details 'calc w=1/[\s^2^(F~o~^2^)+(0.0799P)^2^+0.0000P] where P=(F~o~^2^+2F~c~^2^)/3'
_refine_ls_weighting_scheme calc
_refine_ls_wR_factor_gt 0.1253
_refine_ls_wR_factor_ref 0.1417
_reflns_number_gt 872
_reflns_number_total 1650
_reflns_threshold_expression I>2\s(I)
_cod_data_source_file bt5401.cif
_cod_data_source_block I
_cod_database_code 2228234
_cod_database_fobs_code 2228234

loop_
_symmetry_equiv_pos_as_xyz
'x, y, z'
'-x+1/2, -y, z+1/2'
'x+1/2, -y+1/2, -z+1/2'
'-x, y+1/2, -z'
'-x, -y, -z'
'x-1/2, y, -z-1/2'
'-x-1/2, y-1/2, z-1/2'
'x, -y-1/2, z'

loop_
_atom_site_type_symbol
_atom_site_label
_atom_site_fract_x
_atom_site_fract_y
_atom_site_fract_z
_atom_site_U_iso_or_equiv
_atom_site_adp_type
_atom_site_calc_flag
_atom_site_refinement_flags
_atom_site_occupancy
_atom_site_disorder_assembly
_atom_site_disorder_group
K K 0.67125(15) 0.4946(3) 0.5481(3) 0.0379(5) Uani d . 1 . .
La La 0.50680(5) 0.2500 0.07776(8) 0.0248(2) Uani d S 1 . .
Cl Cl1 -0.0065(2) 0.7500 0.9311(4) 0.0310(6) Uani d S 1 . .
Cl Cl2 0.7911(2) 0.2500 0.3299(4) 0.0333(7) Uani d S 1 . .
Cl Cl3 0.6828(2) 0.2500 0.8662(4) 0.0374(8) Uani d S 1 . .
Cl Cl4 0.57990(17) 0.5441(3) 0.1663(3) 0.0342(5) Uani d . 1 . .

loop_
_atom_site_aniso_label
_atom_site_aniso_U_11
_atom_site_aniso_U_22
_atom_site_aniso_U_33
_atom_site_aniso_U_12
_atom_site_aniso_U_13
_atom_site_aniso_U_23
K 0.0381(10) 0.0363(14) 0.0393(11) 0.0014(8) -0.0014(7) -0.0070(9)
La 0.0286(3) 0.0234(4) 0.0222(3) 0.000 0.0022(3) 0.000
Cl1 0.0347(13) 0.0354(17) 0.0228(11) 0.000 0.0016(12) 0.000
Cl2 0.0282(13) 0.039(2) 0.0322(15) 0.000 0.0006(11) 0.000
Cl3 0.0368(15) 0.045(2) 0.0308(15) 0.000 0.0088(12) 0.000
Cl4 0.0460(12) 0.0267(13) 0.0301(10) -0.0030(9) -0.0102(8) 0.0025(8)

loop_
_atom_type_symbol
_atom_type_description
_atom_type_scat_dispersion_real
_atom_type_scat_dispersion_imag
_atom_type_scat_source
K K 0.2009 0.2494 'International Tables Vol C Tables 4.2.6.8 and 6.1.1.4'
La La -0.2871 2.4523 'International Tables Vol C Tables 4.2.6.8 and 6.1.1.4'
Cl Cl 0.1484 0.1585 'International Tables Vol C Tables 4.2.6.8 and 6.1.1.4'

loop_
_geom_angle_atom_site_label_1
_geom_angle_atom_site_label_2
_geom_angle_atom_site_label_3
_geom_angle_site_symmetry_1
_geom_angle_site_symmetry_3
_geom_angle
_geom_angle_publ_flag
Cl1 K Cl2 2_564 . 71.80(8) ?
Cl1 K Cl1 2_564 6_657 91.76(5) ?
Cl2 K Cl1 . 6_657 148.21(10) ?
Cl1 K Cl2 2_564 2_665 141.81(10) ?
Cl2 K Cl2 . 2_665 142.29(7) ?
Cl1 K Cl2 6_657 2_665 64.80(8) ?
Cl1 K Cl3 2_564 2_664 136.03(10) ?
Cl2 K Cl3 . 2_664 87.34(7) ?
Cl1 K Cl3 6_657 2_664 86.34(8) ?
Cl2 K Cl3 2_665 2_664 75.11(8) ?
Cl1 K Cl4 2_564 . 65.30(7) ?
Cl2 K Cl4 . . 75.52(8) ?
Cl1 K Cl4 6_657 . 72.88(8) ?
Cl2 K Cl4 2_665 . 127.34(10) ?
Cl3 K Cl4 2_664 . 72.27(8) ?
Cl1 K Cl4 2_564 2_665 130.30(10) ?
Cl2 K Cl4 . 2_665 68.18(8) ?
Cl1 K Cl4 6_657 2_665 136.98(9) ?
Cl2 K Cl4 2_665 2_665 74.46(8) ?
Cl3 K Cl4 2_664 2_665 69.93(8) ?
Cl4 K Cl4 . 2_665 127.83(9) ?
Cl1 K Cl3 2_564 . 79.12(8) ?
Cl2 K Cl3 . . 87.50(8) ?
Cl1 K Cl3 6_657 . 116.64(9) ?
Cl2 K Cl3 2_665 . 85.10(7) ?
Cl3 K Cl3 2_664 . 139.63(8) ?
Cl4 K Cl3 . . 143.76(10) ?
Cl4 K Cl3 2_665 . 71.00(8) ?
Cl1 K K 2_564 8_565 46.68(5) ?
Cl2 K K . 8_565 46.96(6) ?
Cl1 K K 6_657 8_565 134.91(5) ?
Cl2 K K 2_665 8_565 134.42(6) ?
Cl3 K K 2_664 8_565 133.77(6) ?
Cl4 K K . 8_565 97.63(6) ?
Cl4 K K 2_665 8_565 84.07(6) ?
Cl3 K K . 8_565 49.68(5) ?
Cl1 K La 2_564 5_666 102.32(7) ?
Cl2 K La . 5_666 167.59(9) ?
Cl1 K La 6_657 5_666 40.13(5) ?
Cl2 K La 2_665 5_666 40.37(6) ?
Cl3 K La 2_664 5_666 103.97(7) ?
Cl4 K La . 5_666 112.49(7) ?
Cl4 K La 2_665 5_666 110.55(6) ?
Cl3 K La . 5_666 80.57(6) ?
K K La 8_565 5_666 121.04(3) ?
Cl1 K K 2_564 5_666 46.30(6) ?
Cl2 K K . 5_666 113.09(10) ?
Cl1 K K 6_657 5_666 45.45(6) ?
Cl2 K K 2_665 5_666 104.62(9) ?
Cl3 K K 2_664 5_666 117.84(10) ?
Cl4 K K . 5_666 59.28(6) ?
Cl4 K K 2_665 5_666 171.90(11) ?
Cl3 K K . 5_666 100.93(9) ?
K K K 8_565 5_666 91.23(7) ?
La K K 5_666 5_666 66.36(5) ?
Cl1 K K 2_564 2_665 125.25(10) ?
Cl2 K K . 2_665 106.95(10) ?
Cl1 K K 6_657 2_665 104.75(8) ?
Cl2 K K 2_665 2_665 45.10(6) ?
Cl3 K K 2_664 2_665 97.44(9) ?
Cl4 K K . 2_665 169.44(11) ?
Cl4 K K 2_665 2_665 47.24(6) ?
Cl3 K K . 2_665 46.65(6) ?
K K K 8_565 2_665 91.22(6) ?
La K K 5_666 2_665 67.00(4) ?
K K K 5_666 2_665 126.56(8) ?
Cl3 La Cl1 1_554 2_564 127.18(9) ?
Cl3 La Cl2 1_554 6_556 157.97(10) ?
Cl1 La Cl2 2_564 6_556 74.85(9) ?
Cl3 La Cl4 1_554 . 83.68(6) ?
Cl1 La Cl4 2_564 . 75.64(5) ?
Cl2 La Cl4 6_556 . 104.48(5) ?
Cl3 La Cl4 1_554 8_565 83.68(6) ?
Cl1 La Cl4 2_564 8_565 75.64(5) ?
Cl2 La Cl4 6_556 8_565 104.48(5) ?
Cl4 La Cl4 . 8_565 131.62(9) ?
Cl3 La Cl4 1_554 4_645 84.06(7) ?
Cl1 La Cl4 2_564 4_645 132.50(6) ?
Cl2 La Cl4 6_556 4_645 78.89(7) ?
Cl4 La Cl4 . 4_645 150.15(6) ?
Cl4 La Cl4 8_565 4_645 73.58(7) ?
Cl3 La Cl4 1_554 5_665 84.06(7) ?
Cl1 La Cl4 2_564 5_665 132.50(6) ?
Cl2 La Cl4 6_556 5_665 78.89(7) ?
Cl4 La Cl4 . 5_665 73.58(7) ?
Cl4 La Cl4 8_565 5_665 150.15(6) ?
Cl4 La Cl4 4_645 5_665 78.15(9) ?
Cl3 La K 1_554 5_666 145.53(4) ?
Cl1 La K 2_564 5_666 46.84(5) ?
Cl2 La K 6_556 5_666 47.41(5) ?
Cl4 La K . 5_666 61.85(6) ?
Cl4 La K 8_565 5_666 117.97(6) ?
Cl4 La K 4_645 5_666 126.15(5) ?
Cl4 La K 5_665 5_666 86.55(6) ?
Cl3 La K 1_554 4_646 145.53(4) ?
Cl1 La K 2_564 4_646 46.84(5) ?
Cl2 La K 6_556 4_646 47.41(5) ?
Cl4 La K . 4_646 117.97(6) ?
Cl4 La K 8_565 4_646 61.85(6) ?
Cl4 La K 4_645 4_646 86.55(6) ?
Cl4 La K 5_665 4_646 126.15(6) ?
K La K 5_666 4_646 62.09(7) ?
La Cl1 K 2_565 2_565 107.21(8) ?
La Cl1 K 2_565 7_666 107.21(8) ?
K Cl1 K 2_565 7_666 86.64(11) ?
La Cl1 K 2_565 3_466 93.04(7) ?
K Cl1 K 2_565 3_466 159.73(10) ?
K Cl1 K 7_666 3_466 88.24(5) ?
La Cl1 K 2_565 6_557 93.04(7) ?
K Cl1 K 2_565 6_557 88.24(5) ?
K Cl1 K 7_666 6_557 159.73(10) ?
K Cl1 K 3_466 6_557 89.82(11) ?
La Cl2 K 6_656 8_565 108.72(9) ?
La Cl2 K 6_656 . 108.72(9) ?
K Cl2 K 8_565 . 86.07(11) ?
La Cl2 K 6_656 7_755 92.22(8) ?
K Cl2 K 8_565 7_755 88.75(3) ?
K Cl2 K . 7_755 159.00(11) ?
La Cl2 K 6_656 2_664 92.22(8) ?
K Cl2 K 8_565 2_664 159.00(11) ?
K Cl2 K . 2_664 88.75(3) ?
K Cl2 K 7_755 2_664 88.84(11) ?
La Cl3 K 1_556 2_665 100.62(8) ?
La Cl3 K 1_556 7_756 100.62(8) ?
K Cl3 K 2_665 7_756 87.54(11) ?
La Cl3 K 1_556 . 115.09(9) ?
K Cl3 K 2_665 . 85.21(4) ?
K Cl3 K 7_756 . 144.27(10) ?
La Cl3 K 1_556 8_565 115.10(9) ?
K Cl3 K 2_665 8_565 144.27(10) ?
K Cl3 K 7_756 8_565 85.21(4) ?
K Cl3 K . 8_565 80.64(10) ?
La Cl4 La . 5_665 106.42(7) ?
La Cl4 K . . 102.93(8) ?
La Cl4 K 5_665 . 147.62(10) ?
La Cl4 K . 2_664 98.37(8) ?
La Cl4 K 5_665 2_664 103.65(8) ?
K Cl4 K . 2_664 85.10(6) ?

loop_
_geom_bond_atom_site_label_1
_geom_bond_atom_site_label_2
_geom_bond_site_symmetry_2
_geom_bond_distance
_geom_bond_publ_flag
K Cl1 2_564 3.160(3) y
K Cl2 . 3.177(3) y
K Cl1 6_657 3.206(3) y
K Cl2 2_665 3.234(3) y
K Cl3 2_664 3.272(4) y
K Cl4 . 3.304(3) y
K Cl4 2_665 3.327(3) y
K Cl3 . 3.351(4) y
K K 8_565 4.336(5) ?
K La 5_666 4.389(2) ?
K K 5_666 4.432(4) ?
K K 2_665 4.4838(18) ?
La Cl3 1_554 2.812(3) y
La Cl1 2_564 2.833(3) y
La Cl2 6_556 2.845(3) y
La Cl4 . 2.858(2) y
La Cl4 8_565 2.858(2) y
La Cl4 4_645 2.895(2) y
La Cl4 5_665 2.895(2) y
La K 5_666 4.389(2) ?
La K 4_646 4.389(2) ?
Cl1 La 2_565 2.833(3) ?
Cl1 K 2_565 3.160(3) ?
Cl1 K 7_666 3.160(3) ?
Cl1 K 3_466 3.206(3) ?
Cl1 K 6_557 3.206(3) ?
Cl2 La 6_656 2.845(3) ?
Cl2 K 8_565 3.177(3) ?
Cl2 K 7_755 3.234(3) ?
Cl2 K 2_664 3.234(3) ?
Cl3 La 1_556 2.812(3) ?
Cl3 K 2_665 3.272(4) ?
Cl3 K 7_756 3.272(3) ?
Cl3 K 8_565 3.351(4) ?
Cl4 La 5_665 2.895(2) ?
Cl4 K 2_664 3.327(3) ?
